data_4317203
loop_
_publ_author_name
'Li Duan'
'Zhen-Hua Wu'
'Jian-Ping Ma'
'Xiang-Wen Wu'
'Yu-Bin Dong'

_publ_section_title
;
 Adsorption and Separation of Organic Six-Membered Ring Analogues on
 Neutral Cd(II)-MOF Generated from Asymmetric Schiff-Base Ligand
;
_journal_name_full 'Inorganic Chemistry'
_journal_page_first 11164
_journal_page_last 11173
_journal_paper_doi 10.1021/ic101756t
_journal_volume 49
_journal_year 2010
_chemical_formula_sum 'C40 H42 Cd N8 O7'
_chemical_formula_weight 859.22
_chemical_name_systematic
; 
 ? 
;
_space_group_IT_number 14
_symmetry_cell_setting monoclinic
_symmetry_space_group_name_Hall '-P 2ybc'
_symmetry_space_group_name_H-M 'P 1 21/c 1'
_atom_sites_solution_hydrogens geom
_atom_sites_solution_primary direct
_atom_sites_solution_secondary difmap
_audit_creation_method SHELXL-97
_cell_angle_alpha 90.00
_cell_angle_beta 109.908(2)
_cell_angle_gamma 90.00
_cell_formula_units_Z 2
_cell_length_a 14.071(2)
_cell_length_b 14.775(2)
_cell_length_c 9.7851(15)
_cell_measurement_reflns_used 3288
_cell_measurement_temperature 298(2)
_cell_measurement_theta_max 25.348
_cell_measurement_theta_min 2.608
_cell_volume 1912.7(5)
_computing_cell_refinement 'Bruker SMART'
_computing_data_collection 'Bruker SMART'
_computing_data_reduction 'Bruker SAINT'
_computing_molecular_graphics 'Bruker SHELXTL'
_computing_publication_material 'Bruker SHELXTL'
_computing_structure_refinement 'SHELXL-97 (Sheldrick, 1997)'
_computing_structure_solution 'SHELXS-97 (Sheldrick, 1990)'
_diffrn_ambient_temperature 298(2)
_diffrn_measured_fraction_theta_full 0.997
_diffrn_measured_fraction_theta_max 0.997
_diffrn_measurement_device_type 'CCD area detector'
_diffrn_measurement_method 'phi and omega scans'
_diffrn_radiation_monochromator graphite
_diffrn_radiation_source 'fine-focus sealed tube'
_diffrn_radiation_type MoK\a
_diffrn_radiation_wavelength 0.71073
_diffrn_reflns_av_R_equivalents 0.0274
_diffrn_reflns_av_sigmaI/netI 0.0367
_diffrn_reflns_limit_h_max 16
_diffrn_reflns_limit_h_min -16
_diffrn_reflns_limit_k_max 17
_diffrn_reflns_limit_k_min -15
_diffrn_reflns_limit_l_max 8
_diffrn_reflns_limit_l_min -11
_diffrn_reflns_number 7905
_diffrn_reflns_theta_full 25.02
_diffrn_reflns_theta_max 25.02
_diffrn_reflns_theta_min 1.54
_exptl_absorpt_coefficient_mu 0.633
_exptl_absorpt_correction_T_max 0.9223
_exptl_absorpt_correction_T_min 0.8428
_exptl_absorpt_correction_type multi-scan
_exptl_absorpt_process_details sadabs
_exptl_crystal_colour yellow
_exptl_crystal_density_diffrn 1.492
_exptl_crystal_density_method 'not measured'
_exptl_crystal_description bar
_exptl_crystal_F_000 884
_exptl_crystal_size_max 0.28
_exptl_crystal_size_mid 0.16
_exptl_crystal_size_min 0.13
_refine_diff_density_max 1.272
_refine_diff_density_min -0.696
_refine_diff_density_rms 0.096
_refine_ls_extinction_method none
_refine_ls_goodness_of_fit_ref 1.061
_refine_ls_hydrogen_treatment constr
_refine_ls_matrix_type full
_refine_ls_number_parameters 252
_refine_ls_number_reflns 3370
_refine_ls_number_restraints 17
_refine_ls_restrained_S_all 1.067
_refine_ls_R_factor_all 0.0607
_refine_ls_R_factor_gt 0.0502
_refine_ls_shift/su_max 0.001
_refine_ls_shift/su_mean 0.000
_refine_ls_structure_factor_coef Fsqd
_refine_ls_weighting_details 'calc w=1/[\s^2^(Fo^2^)+(0.0861P)^2^+1.9169P] where P=(Fo^2^+2Fc^2^)/3'
_refine_ls_weighting_scheme calc
_refine_ls_wR_factor_gt 0.1359
_refine_ls_wR_factor_ref 0.1449
_reflns_number_gt 2747
_reflns_number_total 3370
_reflns_threshold_expression >2sigma(I)
_cod_data_source_file ic101756t_si_002_6.cif
_cod_data_source_block 6
_cod_depositor_comments
;
The following automatic conversions were performed:

'_symmetry_cell_setting' value 'Monoclinic' changed to 'monoclinic'
according to the built-in table from CIF Core dictionary named
'cif_core.dic' version 2.4.1 from 2010-06-29.

Automatic conversion script
Id: cif_fix_values 1646 2011-03-28 12:23:43Z adriana 
;
_cod_original_cell_volume 1912.8(5)
_cod_database_code 4317203

loop_
_symmetry_equiv_pos_as_xyz
'x, y, z'
'-x, y+1/2, -z+1/2'
'-x, -y, -z'
'x, -y-1/2, z-1/2'

loop_
_atom_site_label
_atom_site_type_symbol
_atom_site_fract_x
_atom_site_fract_y
_atom_site_fract_z
_atom_site_U_iso_or_equiv
_atom_site_adp_type
_atom_site_occupancy
_atom_site_symmetry_multiplicity
_atom_site_calc_flag
_atom_site_refinement_flags
_atom_site_disorder_assembly
_atom_site_disorder_group
C1 C 0.0500(3) 0.3580(3) 0.7758(5) 0.0487(12) Uani 1 1 d . . .
H1 H -0.0134 0.3786 0.7717 0.058 Uiso 1 1 calc R . .
C2 C 0.0956(3) 0.2917(4) 0.8740(5) 0.0528(12) Uani 1 1 d . . .
H2 H 0.0641 0.2685 0.9360 0.063 Uiso 1 1 calc R . .
C3 C 0.1890(3) 0.2599(3) 0.8793(5) 0.0477(12) Uani 1 1 d . . .
H3 H 0.2206 0.2138 0.9433 0.057 Uiso 1 1 calc R . .
C4 C 0.2346(3) 0.2973(3) 0.7886(4) 0.0353(9) Uani 1 1 d . . .
C5 C 0.1835(3) 0.3646(3) 0.6947(5) 0.0388(10) Uani 1 1 d . . .
H5 H 0.2146 0.3907 0.6344 0.047 Uiso 1 1 calc R . .
C6 C 0.3363(3) 0.2699(3) 0.7853(4) 0.0384(10) Uani 1 1 d . . .
C7 C 0.5324(3) 0.1411(3) 1.0127(5) 0.0423(10) Uani 1 1 d . . .
H7 H 0.4996 0.1287 1.0786 0.051 Uiso 1 1 calc R . .
C8 C 0.6321(3) 0.1011(3) 1.0397(4) 0.0363(9) Uani 1 1 d . . .
C9 C 0.6598(3) 0.0326(3) 1.1406(5) 0.0418(10) Uani 1 1 d . . .
H9 H 0.6154 0.0167 1.1886 0.050 Uiso 1 1 calc R . .
C10 C 0.7513(4) -0.0144(3) 1.1747(5) 0.0405(10) Uani 1 1 d . . .
H10 H 0.7660 -0.0599 1.2447 0.049 Uiso 1 1 calc R . .
C11 C 0.8200(3) 0.0051(3) 1.1071(5) 0.0341(9) Uani 1 1 d . . .
C12 C 0.7938(3) 0.0780(3) 1.0014(4) 0.0304(8) Uani 1 1 d . . .
C13 C 0.7017(3) 0.1272(3) 0.9698(4) 0.0331(9) Uani 1 1 d . . .
C14 C 0.6872(3) 0.2001(3) 0.8719(5) 0.0441(11) Uani 1 1 d . . .
H14 H 0.6286 0.2347 0.8484 0.053 Uiso 1 1 calc R . .
C15 C 0.7587(3) 0.2198(3) 0.8120(5) 0.0507(12) Uani 1 1 d . . .
H15 H 0.7497 0.2688 0.7492 0.061 Uiso 1 1 calc R . .
C16 C 0.8456(3) 0.1667(3) 0.8444(5) 0.0474(11) Uani 1 1 d . . .
H16 H 0.8929 0.1800 0.8000 0.057 Uiso 1 1 calc R . .
C17 C 0.9022(6) 0.0810(5) 0.5384(8) 0.095(2) Uani 1 1 d . . .
H17A H 0.8726 0.0546 0.6041 0.142 Uiso 1 1 calc R . .
H17B H 0.9250 0.0339 0.4896 0.142 Uiso 1 1 calc R . .
H17C H 0.8526 0.1174 0.4680 0.142 Uiso 1 1 calc R . .
C18 C 0.4343(12) 0.0406(12) 0.543(2) 0.116(6) Uiso 0.50 1 d PD . .
H18A H 0.4650 -0.0003 0.6219 0.139 Uiso 0.50 1 d PR . .
C19 C 0.5245(13) 0.0892(12) 0.533(2) 0.130(7) Uiso 0.50 1 d PD . .
H19A H 0.5583 0.1158 0.6261 0.156 Uiso 0.50 1 d PR . .
H19B H 0.4998 0.1378 0.4646 0.156 Uiso 0.50 1 d PR . .
C20 C 0.5958(15) 0.0350(15) 0.487(3) 0.146(8) Uiso 0.50 1 d PD . .
H20A H 0.6375 0.0012 0.5698 0.175 Uiso 0.50 1 d PR . .
H20B H 0.6387 0.0767 0.4605 0.175 Uiso 0.50 1 d PR . .
C21 C 0.549(2) -0.033(2) 0.370(3) 0.286(19) Uiso 0.50 1 d PD . .
H21A H 0.6008 -0.0709 0.3584 0.344 Uiso 0.50 1 d PR . .
H21B H 0.5197 0.0009 0.2818 0.344 Uiso 0.50 1 d PR . .
C22 C 0.466(2) -0.0865(16) 0.395(3) 0.286(19) Uiso 0.50 1 d PD . .
H22A H 0.4976 -0.1286 0.4720 0.344 Uiso 0.50 1 d PR . .
H22B H 0.4343 -0.1208 0.3080 0.344 Uiso 0.50 1 d PR . .
C23 C 0.3893(16) -0.0275(16) 0.426(3) 0.227(17) Uiso 0.50 1 d PD . .
H23A H 0.3467 0.0024 0.3401 0.273 Uiso 0.50 1 d PR . .
H23B H 0.3477 -0.0689 0.4567 0.273 Uiso 0.50 1 d PR . .
Cd1 Cd 1.0000 0.0000 1.0000 0.03559(19) Uani 1 2 d S . .
N1 N 0.0924(3) 0.3945(3) 0.6854(4) 0.0412(8) Uani 1 1 d . . .
N2 N 0.8626(2) 0.0984(2) 0.9361(4) 0.0356(8) Uani 1 1 d . . .
N3 N 0.3931(2) 0.2212(3) 0.8995(4) 0.0416(9) Uani 1 1 d . . .
H3A H 0.3710 0.2083 0.9690 0.050 Uiso 1 1 calc R . .
N4 N 0.4876(3) 0.1917(3) 0.9047(4) 0.0425(9) Uani 1 1 d . . .
O1 O 0.3636(2) 0.2906(3) 0.6826(3) 0.0530(9) Uani 1 1 d . . .
O2 O 0.9833(4) 0.1347(4) 0.6155(5) 0.0888(14) Uani 1 1 d . . .
H2A H 1.0336 0.1030 0.6501 0.133 Uiso 1 1 calc R . .
O3 O 0.9054(2) -0.0387(2) 1.1350(3) 0.0390(7) Uani 1 1 d . . .
O4 O 0.3669(13) 0.0936(14) 0.570(3) 0.273(12) Uiso 0.50 1 d PD . .
H4A H 0.3448 0.1432 0.5274 0.327 Uiso 0.50 1 d PR . .

loop_
_atom_site_aniso_label
_atom_site_aniso_U_11
_atom_site_aniso_U_22
_atom_site_aniso_U_33
_atom_site_aniso_U_23
_atom_site_aniso_U_13
_atom_site_aniso_U_12
C1 0.028(2) 0.060(3) 0.063(3) 0.011(2) 0.022(2) 0.010(2)
C2 0.034(2) 0.068(3) 0.063(3) 0.020(3) 0.025(2) 0.008(2)
C3 0.032(2) 0.058(3) 0.054(3) 0.020(2) 0.017(2) 0.010(2)
C4 0.028(2) 0.040(2) 0.038(2) 0.0022(18) 0.0109(17) 0.0024(17)
C5 0.030(2) 0.047(3) 0.042(2) 0.0032(19) 0.0149(18) 0.0024(19)
C6 0.029(2) 0.050(3) 0.038(2) 0.0000(19) 0.0141(18) 0.0057(19)
C7 0.029(2) 0.056(3) 0.047(3) 0.002(2) 0.0191(19) 0.008(2)
C8 0.027(2) 0.045(2) 0.039(2) 0.0003(18) 0.0139(17) 0.0071(18)
C9 0.030(2) 0.055(3) 0.044(2) 0.005(2) 0.0181(19) 0.004(2)
C10 0.034(2) 0.046(3) 0.043(2) 0.0097(18) 0.015(2) 0.0048(18)
C11 0.023(2) 0.037(2) 0.039(2) -0.0058(17) 0.0054(17) 0.0008(16)
C12 0.0203(18) 0.032(2) 0.038(2) -0.0031(16) 0.0086(15) -0.0012(15)
C13 0.027(2) 0.036(2) 0.036(2) -0.0035(17) 0.0103(16) 0.0021(16)
C14 0.033(2) 0.043(3) 0.056(3) 0.009(2) 0.014(2) 0.0126(19)
C15 0.044(3) 0.051(3) 0.061(3) 0.020(2) 0.023(2) 0.011(2)
C16 0.037(2) 0.054(3) 0.057(3) 0.009(2) 0.024(2) 0.001(2)
C17 0.094(5) 0.103(6) 0.078(4) 0.009(4) 0.017(4) 0.022(5)
Cd1 0.0196(3) 0.0369(3) 0.0513(3) -0.00599(18) 0.01342(19) 0.00007(16)
N1 0.0285(18) 0.043(2) 0.053(2) 0.0075(17) 0.0157(16) 0.0072(15)
N2 0.0265(17) 0.0363(19) 0.047(2) 0.0008(16) 0.0167(15) 0.0002(14)
N3 0.0271(18) 0.059(2) 0.044(2) 0.0100(17) 0.0194(15) 0.0150(16)
N4 0.0266(18) 0.061(2) 0.043(2) -0.0001(18) 0.0156(16) 0.0134(17)
O1 0.0384(18) 0.079(2) 0.0463(18) 0.0132(17) 0.0210(15) 0.0144(17)
O2 0.083(3) 0.099(4) 0.081(3) 0.028(3) 0.023(3) 0.004(3)
O3 0.0247(14) 0.0423(17) 0.0506(18) 0.0080(14) 0.0138(13) 0.0073(13)

loop_
_atom_type_symbol
_atom_type_description
_atom_type_scat_dispersion_real
_atom_type_scat_dispersion_imag
_atom_type_scat_source
C C 0.0033 0.0016 'International Tables Vol C Tables 4.2.6.8 and 6.1.1.4'
H H 0.0000 0.0000 'International Tables Vol C Tables 4.2.6.8 and 6.1.1.4'
N N 0.0061 0.0033 'International Tables Vol C Tables 4.2.6.8 and 6.1.1.4'
O O 0.0106 0.0060 'International Tables Vol C Tables 4.2.6.8 and 6.1.1.4'
Cd Cd -0.8075 1.2024 'International Tables Vol C Tables 4.2.6.8 and 6.1.1.4'

loop_
_geom_angle_atom_site_label_1
_geom_angle_atom_site_label_2
_geom_angle_atom_site_label_3
_geom_angle
_geom_angle_site_symmetry_1
_geom_angle_site_symmetry_3
_geom_angle_publ_flag
N1 C1 C2 123.0(4) . . ?
N1 C1 H1 118.5 . . ?
C2 C1 H1 118.5 . . ?
C1 C2 C3 118.9(4) . . ?
C1 C2 H2 120.6 . . ?
C3 C2 H2 120.6 . . ?
C4 C3 C2 119.2(4) . . ?
C4 C3 H3 120.4 . . ?
C2 C3 H3 120.4 . . ?
C3 C4 C5 117.8(4) . . ?
C3 C4 C6 124.4(4) . . ?
C5 C4 C6 117.8(4) . . ?
N1 C5 C4 123.9(4) . . ?
N1 C5 H5 118.1 . . ?
C4 C5 H5 118.1 . . ?
O1 C6 N3 123.4(4) . . ?
O1 C6 C4 121.1(4) . . ?
N3 C6 C4 115.5(3) . . ?
N4 C7 C8 124.1(4) . . ?
N4 C7 H7 117.9 . . ?
C8 C7 H7 117.9 . . ?
C9 C8 C13 118.1(4) . . ?
C9 C8 C7 116.5(4) . . ?
C13 C8 C7 125.3(4) . . ?
C8 C9 C10 123.3(4) . . ?
C8 C9 H9 118.3 . . ?
C10 C9 H9 118.3 . . ?
C11 C10 C9 121.4(4) . . ?
C11 C10 H10 119.3 . . ?
C9 C10 H10 119.3 . . ?
O3 C11 C10 122.8(4) . . ?
O3 C11 C12 120.5(4) . . ?
C10 C11 C12 116.7(4) . . ?
N2 C12 C13 121.7(4) . . ?
N2 C12 C11 116.7(3) . . ?
C13 C12 C11 121.6(4) . . ?
C14 C13 C8 124.7(4) . . ?
C14 C13 C12 116.6(4) . . ?
C8 C13 C12 118.8(4) . . ?
C15 C14 C13 120.0(4) . . ?
C15 C14 H14 120.0 . . ?
C13 C14 H14 120.0 . . ?
C14 C15 C16 120.2(4) . . ?
C14 C15 H15 119.9 . . ?
C16 C15 H15 119.9 . . ?
N2 C16 C15 121.8(4) . . ?
N2 C16 H16 119.1 . . ?
C15 C16 H16 119.1 . . ?
O2 C17 H17A 109.5 . . ?
O2 C17 H17B 109.5 . . ?
H17A C17 H17B 109.5 . . ?
O2 C17 H17C 109.5 . . ?
H17A C17 H17C 109.5 . . ?
H17B C17 H17C 109.5 . . ?
C21 C18 C20 95(3) 3_656 3_656 ?
C21 C18 O4 81(3) 3_656 . ?
C20 C18 O4 112.5(18) 3_656 . ?
C21 C18 C22 74(2) 3_656 3_656 ?
C20 C18 C22 137(3) 3_656 3_656 ?
O4 C18 C22 106.5(14) . 3_656 ?
C21 C18 C19 100(3) 3_656 . ?
C20 C18 C19 132.3(17) 3_656 . ?
O4 C18 C19 114.4(11) . . ?
C22 C18 C19 26.3(15) 3_656 . ?
C21 C18 C23 128(3) 3_656 . ?
C20 C18 C23 32.6(17) 3_656 . ?
O4 C18 C23 114.0(11) . . ?
C22 C18 C23 135.9(13) 3_656 . ?
C19 C18 C23 115.1(8) . . ?
C21 C18 H18A 34.7 3_656 . ?
C20 C18 H18A 68.7 3_656 . ?
O4 C18 H18A 111.4 . . ?
C22 C18 H18A 81.7 3_656 . ?
C19 C18 H18A 101.4 . . ?
C23 C18 H18A 98.5 . . ?
C22 C19 C23 80(3) 3_656 3_656 ?
C22 C19 C20 112(4) 3_656 . ?
C23 C19 C20 31.9(15) 3_656 . ?
C22 C19 C18 76(3) 3_656 . ?
C23 C19 C18 109.1(18) 3_656 . ?
C20 C19 C18 116.3(7) . . ?
C22 C19 C21 50(3) 3_656 3_656 ?
C23 C19 C21 97.8(19) 3_656 3_656 ?
C20 C19 C21 118.4(16) . 3_656 ?
C18 C19 C21 26.0(12) . 3_656 ?
C22 C19 H19A 34.1 3_656 . ?
C23 C19 H19A 84.1 3_656 . ?
C20 C19 H19A 110.1 . . ?
C18 C19 H19A 106.8 . . ?
C21 C19 H19A 82.6 3_656 . ?
C22 C19 H19B 131.7 3_656 . ?
C23 C19 H19B 136.7 3_656 . ?
C20 C19 H19B 108.8 . . ?
C18 C19 H19B 107.0 . . ?
C21 C19 H19B 124.6 3_656 . ?
H19A C19 H19B 107.4 . . ?
C23 C20 C18 94(3) 3_656 3_656 ?
C23 C20 C19 74(3) 3_656 . ?
C18 C20 C19 111.3(17) 3_656 . ?
C23 C20 C21 127(3) 3_656 . ?
C18 C20 C21 32.6(17) 3_656 . ?
C19 C20 C21 115.3(8) . . ?
C23 C20 C22 54(2) 3_656 3_656 ?
C18 C20 C22 110(2) 3_656 3_656 ?
C19 C20 C22 20.0(15) . 3_656 ?
C21 C20 C22 125.2(11) . 3_656 ?
C23 C20 H20A 35.1 3_656 . ?
C18 C20 H20A 77.7 3_656 . ?
C19 C20 H20A 108.4 . . ?
C21 C20 H20A 106.2 . . ?
C22 C20 H20A 88.5 3_656 . ?
C23 C20 H20B 114.3 3_656 . ?
C18 C20 H20B 137.4 3_656 . ?
C19 C20 H20B 106.8 . . ?
C21 C20 H20B 112.2 . . ?
C22 C20 H20B 112.6 3_656 . ?
H20A C20 H20B 107.6 . . ?
C18 C21 O4 65(3) 3_656 3_656 ?
C18 C21 C22 74(3) 3_656 . ?
O4 C21 C22 101(2) 3_656 . ?
C18 C21 C20 52(2) 3_656 . ?
O4 C21 C20 90.8(18) 3_656 . ?
C22 C21 C20 113.3(9) . . ?
C18 C21 C19 54(2) 3_656 3_656 ?
O4 C21 C19 92(2) 3_656 3_656 ?
C22 C21 C19 20.6(13) . 3_656 ?
C20 C21 C19 94.9(13) . 3_656 ?
C18 C21 H21A 94.6 3_656 . ?
O4 C21 H21A 29.4 3_656 . ?
C22 C21 H21A 112.4 . . ?
C20 C21 H21A 108.7 . . ?
C19 C21 H21A 112.9 3_656 . ?
C18 C21 H21B 153.8 3_656 . ?
O4 C21 H21B 136.6 3_656 . ?
C22 C21 H21B 108.2 . . ?
C20 C21 H21B 106.1 . . ?
C19 C21 H21B 124.6 3_656 . ?
H21A C21 H21B 107.8 . . ?
C19 C22 C18 77(3) 3_656 3_656 ?
C19 C22 C21 109(3) 3_656 . ?
C18 C22 C21 31.8(15) 3_656 . ?
C19 C22 C23 73(3) 3_656 . ?
C18 C22 C23 107.2(13) 3_656 . ?
C21 C22 C23 112.5(10) . . ?
C19 C22 C20 48(3) 3_656 3_656 ?
C18 C22 C20 97.9(15) 3_656 3_656 ?
C21 C22 C20 116.7(11) . 3_656 ?
C23 C22 C20 25.6(14) . 3_656 ?
C19 C22 H22A 42.8 3_656 . ?
C18 C22 H22A 81.9 3_656 . ?
C21 C22 H22A 107.5 . . ?
C23 C22 H22A 112.5 . . ?
C20 C22 H22A 87.9 3_656 . ?
C19 C22 H22B 139.4 3_656 . ?
C18 C22 H22B 134.3 3_656 . ?
C21 C22 H22B 107.0 . . ?
C23 C22 H22B 109.3 . . ?
C20 C22 H22B 126.4 3_656 . ?
H22A C22 H22B 107.8 . . ?
C20 C23 C19 74(3) 3_656 3_656 ?
C20 C23 C18 53(2) 3_656 . ?
C19 C23 C18 96.5(15) 3_656 . ?
C20 C23 C22 101(3) 3_656 . ?
C19 C23 C22 26.4(16) 3_656 . ?
C18 C23 C22 113.5(9) . . ?
C20 C23 H23A 147.8 3_656 . ?
C19 C23 H23A 137.8 3_656 . ?
C18 C23 H23A 109.7 . . ?
C22 C23 H23A 111.4 . . ?
C20 C23 H23B 63.7 3_656 . ?
C19 C23 H23B 93.1 3_656 . ?
C18 C23 H23B 109.8 . . ?
C22 C23 H23B 104.6 . . ?
H23A C23 H23B 107.6 . . ?
O3 Cd1 O3 180.0 . 3_757 ?
O3 Cd1 N2 106.72(11) . 3_757 ?
O3 Cd1 N2 73.28(11) 3_757 3_757 ?
O3 Cd1 N2 73.28(11) . . ?
O3 Cd1 N2 106.72(11) 3_757 . ?
N2 Cd1 N2 180.00(18) 3_757 . ?
O3 Cd1 N1 90.12(12) . 2_646 ?
O3 Cd1 N1 89.88(12) 3_757 2_646 ?
N2 Cd1 N1 89.09(12) 3_757 2_646 ?
N2 Cd1 N1 90.91(12) . 2_646 ?
O3 Cd1 N1 89.88(12) . 4_666 ?
O3 Cd1 N1 90.12(12) 3_757 4_666 ?
N2 Cd1 N1 90.91(12) 3_757 4_666 ?
N2 Cd1 N1 89.09(12) . 4_666 ?
N1 Cd1 N1 180.000(1) 2_646 4_666 ?
C5 N1 C1 117.3(4) . . ?
C5 N1 Cd1 121.8(3) . 2_656 ?
C1 N1 Cd1 120.7(3) . 2_656 ?
C16 N2 C12 119.7(4) . . ?
C16 N2 Cd1 127.1(3) . . ?
C12 N2 Cd1 113.2(3) . . ?
C6 N3 N4 119.6(3) . . ?
C6 N3 H3A 120.2 . . ?
N4 N3 H3A 120.2 . . ?
C7 N4 N3 114.4(3) . . ?
C17 O2 H2A 109.5 . . ?
C11 O3 Cd1 115.9(3) . . ?
C18 O4 C21 33.8(14) . 3_656 ?
C18 O4 H4A 125.3 . . ?
C21 O4 H4A 148.0 3_656 . ?

loop_
_geom_bond_atom_site_label_1
_geom_bond_atom_site_label_2
_geom_bond_distance
_geom_bond_site_symmetry_2
_geom_bond_publ_flag
C1 N1 1.338(6) . ?
C1 C2 1.369(7) . ?
C1 H1 0.9300 . ?
C2 C3 1.380(6) . ?
C2 H2 0.9300 . ?
C3 C4 1.376(6) . ?
C3 H3 0.9300 . ?
C4 C5 1.379(6) . ?
C4 C6 1.497(5) . ?
C5 N1 1.329(5) . ?
C5 H5 0.9300 . ?
C6 O1 1.231(5) . ?
C6 N3 1.340(5) . ?
C7 N4 1.272(6) . ?
C7 C8 1.462(6) . ?
C7 H7 0.9300 . ?
C8 C9 1.374(6) . ?
C8 C13 1.425(5) . ?
C9 C10 1.401(7) . ?
C9 H9 0.9300 . ?
C10 C11 1.374(7) . ?
C10 H10 0.9300 . ?
C11 O3 1.309(5) . ?
C11 C12 1.452(6) . ?
C12 N2 1.363(5) . ?
C12 C13 1.425(5) . ?
C13 C14 1.409(6) . ?
C14 C15 1.358(6) . ?
C14 H14 0.9300 . ?
C15 C16 1.395(7) . ?
C15 H15 0.9300 . ?
C16 N2 1.318(6) . ?
C16 H16 0.9300 . ?
C17 O2 1.384(9) . ?
C17 H17A 0.9600 . ?
C17 H17B 0.9600 . ?
C17 H17C 0.9600 . ?
C18 C21 0.81(4) 3_656 ?
C18 C20 1.20(3) 3_656 ?
C18 O4 1.326(10) . ?
C18 C22 1.48(3) 3_656 ?
C18 C19 1.491(9) . ?
C18 C23 1.491(9) . ?
C18 H18A 0.9601 . ?
C19 C22 0.68(4) 3_656 ?
C19 C23 1.46(4) 3_656 ?
C19 C20 1.466(9) . ?
C19 C21 1.82(4) 3_656 ?
C19 H19A 0.9600 . ?
C19 H19B 0.9600 . ?
C20 C23 0.81(4) 3_656 ?
C20 C18 1.20(3) 3_656 ?
C20 C21 1.503(9) . ?
C20 C22 1.83(3) 3_656 ?
C20 H20A 0.9600 . ?
C20 H20B 0.9600 . ?
C21 C18 0.81(4) 3_656 ?
C21 O4 1.44(4) 3_656 ?
C21 C22 1.486(10) . ?
C21 C19 1.82(4) 3_656 ?
C21 H21A 0.9599 . ?
C21 H21B 0.9600 . ?
C22 C19 0.68(4) 3_656 ?
C22 C18 1.48(3) 3_656 ?
C22 C23 1.504(10) . ?
C22 C20 1.83(3) 3_656 ?
C22 H22A 0.9600 . ?
C22 H22B 0.9600 . ?
C23 C20 0.81(4) 3_656 ?
C23 C19 1.46(4) 3_656 ?
C23 H23A 0.9600 . ?
C23 H23B 0.9600 . ?
Cd1 O3 2.246(3) . ?
Cd1 O3 2.246(3) 3_757 ?
Cd1 N2 2.327(3) 3_757 ?
Cd1 N2 2.327(3) . ?
Cd1 N1 2.410(4) 2_646 ?
Cd1 N1 2.410(4) 4_666 ?
N1 Cd1 2.410(4) 2_656 ?
N3 N4 1.383(4) . ?
N3 H3A 0.8600 . ?
O2 H2A 0.8200 . ?
O4 C21 1.44(4) 3_656 ?
O4 H4A 0.8499 . ?

loop_
_geom_torsion_atom_site_label_1
_geom_torsion_atom_site_label_2
_geom_torsion_atom_site_label_3
_geom_torsion_atom_site_label_4
_geom_torsion
_geom_torsion_site_symmetry_1
_geom_torsion_site_symmetry_2
_geom_torsion_site_symmetry_3
_geom_torsion_site_symmetry_4
_geom_torsion_publ_flag
N1 C1 C2 C3 -0.9(9) . . . . ?
C1 C2 C3 C4 1.7(8) . . . . ?
C2 C3 C4 C5 -0.8(7) . . . . ?
C2 C3 C4 C6 179.0(5) . . . . ?
C3 C4 C5 N1 -1.0(7) . . . . ?
C6 C4 C5 N1 179.1(4) . . . . ?
C3 C4 C6 O1 163.9(5) . . . . ?
C5 C4 C6 O1 -16.2(7) . . . . ?
C3 C4 C6 N3 -15.3(7) . . . . ?
C5 C4 C6 N3 164.6(4) . . . . ?
N4 C7 C8 C9 -165.7(5) . . . . ?
N4 C7 C8 C13 14.1(8) . . . . ?
C13 C8 C9 C10 -2.0(7) . . . . ?
C7 C8 C9 C10 177.8(4) . . . . ?
C8 C9 C10 C11 -0.5(8) . . . . ?
C9 C10 C11 O3 -178.9(4) . . . . ?
C9 C10 C11 C12 1.4(6) . . . . ?
O3 C11 C12 N2 -0.8(6) . . . . ?
C10 C11 C12 N2 178.9(4) . . . . ?
O3 C11 C12 C13 -179.5(4) . . . . ?
C10 C11 C12 C13 0.2(6) . . . . ?
C9 C8 C13 C14 -175.4(4) . . . . ?
C7 C8 C13 C14 4.8(7) . . . . ?
C9 C8 C13 C12 3.5(6) . . . . ?
C7 C8 C13 C12 -176.3(4) . . . . ?
N2 C12 C13 C14 -2.4(6) . . . . ?
C11 C12 C13 C14 176.3(4) . . . . ?
N2 C12 C13 C8 178.6(4) . . . . ?
C11 C12 C13 C8 -2.7(6) . . . . ?
C8 C13 C14 C15 179.5(4) . . . . ?
C12 C13 C14 C15 0.6(7) . . . . ?
C13 C14 C15 C16 1.5(8) . . . . ?
C14 C15 C16 N2 -2.0(8) . . . . ?
C21 C18 C19 C22 -7(2) 3_656 . . 3_656 ?
C20 C18 C19 C22 -114(4) 3_656 . . 3_656 ?
O4 C18 C19 C22 78(4) . . . 3_656 ?
C23 C18 C19 C22 -147(3) . . . 3_656 ?
C21 C18 C19 C23 68(2) 3_656 . . 3_656 ?
C20 C18 C19 C23 -39(3) 3_656 . . 3_656 ?
O4 C18 C19 C23 152(2) . . . 3_656 ?
C22 C18 C19 C23 74(3) 3_656 . . 3_656 ?
C23 C18 C19 C23 -73(2) . . . 3_656 ?
C21 C18 C19 C20 101(3) 3_656 . . . ?
C20 C18 C19 C20 -5(4) 3_656 . . . ?
O4 C18 C19 C20 -174(2) . . . . ?
C22 C18 C19 C20 108(4) 3_656 . . . ?
C23 C18 C19 C20 -39(2) . . . . ?
C20 C18 C19 C21 -107(4) 3_656 . . 3_656 ?
O4 C18 C19 C21 85(3) . . . 3_656 ?
C22 C18 C19 C21 7(2) 3_656 . . 3_656 ?
C23 C18 C19 C21 -141(3) . . . 3_656 ?
C22 C19 C20 C23 1.0(16) 3_656 . . 3_656 ?
C18 C19 C20 C23 -84(3) . . . 3_656 ?
C21 C19 C20 C23 -55(2) 3_656 . . 3_656 ?
C22 C19 C20 C18 89(3) 3_656 . . 3_656 ?
C23 C19 C20 C18 88(3) 3_656 . . 3_656 ?
C18 C19 C20 C18 4(3) . . . 3_656 ?
C21 C19 C20 C18 33(2) 3_656 . . 3_656 ?
C22 C19 C20 C21 125(3) 3_656 . . . ?
C23 C19 C20 C21 124(3) 3_656 . . . ?
C18 C19 C20 C21 39(3) . . . . ?
C21 C19 C20 C21 69(3) 3_656 . . . ?
C23 C19 C20 C22 -1.0(16) 3_656 . . 3_656 ?
C18 C19 C20 C22 -85(4) . . . 3_656 ?
C21 C19 C20 C22 -56(3) 3_656 . . 3_656 ?
C23 C20 C21 C18 -2(2) 3_656 . . 3_656 ?
C19 C20 C21 C18 -90(3) . . . 3_656 ?
C22 C20 C21 C18 -70(4) 3_656 . . 3_656 ?
C23 C20 C21 O4 -60(3) 3_656 . . 3_656 ?
C18 C20 C21 O4 -57(3) 3_656 . . 3_656 ?
C19 C20 C21 O4 -148(2) . . . 3_656 ?
C22 C20 C21 O4 -128(2) 3_656 . . 3_656 ?
C23 C20 C21 C22 42(4) 3_656 . . . ?
C18 C20 C21 C22 45(3) 3_656 . . . ?
C19 C20 C21 C22 -46(3) . . . . ?
C22 C20 C21 C22 -26(3) 3_656 . . . ?
C23 C20 C21 C19 33(3) 3_656 . . 3_656 ?
C18 C20 C21 C19 35(2) 3_656 . . 3_656 ?
C19 C20 C21 C19 -55(2) . . . 3_656 ?
C22 C20 C21 C19 -35(2) 3_656 . . 3_656 ?
C18 C21 C22 C19 7(3) 3_656 . . 3_656 ?
O4 C21 C22 C19 67(3) 3_656 . . 3_656 ?
C20 C21 C22 C19 -28(4) . . . 3_656 ?
O4 C21 C22 C18 60(3) 3_656 . . 3_656 ?
C20 C21 C22 C18 -35(2) . . . 3_656 ?
C19 C21 C22 C18 -7(3) 3_656 . . 3_656 ?
C18 C21 C22 C23 86(3) 3_656 . . . ?
O4 C21 C22 C23 147(2) 3_656 . . . ?
C20 C21 C22 C23 51(3) . . . . ?
C19 C21 C22 C23 79(3) 3_656 . . . ?
C18 C21 C22 C20 59(3) 3_656 . . 3_656 ?
O4 C21 C22 C20 119(2) 3_656 . . 3_656 ?
C20 C21 C22 C20 23(3) . . . 3_656 ?
C19 C21 C22 C20 51(3) 3_656 . . 3_656 ?
C21 C18 C23 C20 2(2) 3_656 . . 3_656 ?
O4 C18 C23 C20 -95(4) . . . 3_656 ?
C22 C18 C23 C20 110(4) 3_656 . . 3_656 ?
C19 C18 C23 C20 130(3) . . . 3_656 ?
C21 C18 C23 C19 -62(3) 3_656 . . 3_656 ?
C20 C18 C23 C19 -65(3) 3_656 . . 3_656 ?
O4 C18 C23 C19 -160(2) . . . 3_656 ?
C22 C18 C23 C19 45(3) 3_656 . . 3_656 ?
C19 C18 C23 C19 65(2) . . . 3_656 ?
C21 C18 C23 C22 -83(3) 3_656 . . . ?
C20 C18 C23 C22 -86(4) 3_656 . . . ?
O4 C18 C23 C22 179(2) . . . . ?
C22 C18 C23 C22 24(4) 3_656 . . . ?
C19 C18 C23 C22 44(3) . . . . ?
C19 C22 C23 C20 -0.9(15) 3_656 . . 3_656 ?
C18 C22 C23 C20 -72(3) 3_656 . . 3_656 ?
C21 C22 C23 C20 -105(3) . . . 3_656 ?
C18 C22 C23 C19 -71(3) 3_656 . . 3_656 ?
C21 C22 C23 C19 -104(3) . . . 3_656 ?
C20 C22 C23 C19 0.9(15) 3_656 . . 3_656 ?
C19 C22 C23 C18 53(3) 3_656 . . . ?
C18 C22 C23 C18 -17(3) 3_656 . . . ?
C21 C22 C23 C18 -51(3) . . . . ?
C20 C22 C23 C18 54(2) 3_656 . . . ?
C4 C5 N1 C1 1.8(7) . . . . ?
C4 C5 N1 Cd1 -172.8(3) . . . 2_656 ?
C2 C1 N1 C5 -0.8(8) . . . . ?
C2 C1 N1 Cd1 173.9(4) . . . 2_656 ?
C15 C16 N2 C12 0.3(7) . . . . ?
C15 C16 N2 Cd1 178.3(4) . . . . ?
C13 C12 N2 C16 2.0(6) . . . . ?
C11 C12 N2 C16 -176.8(4) . . . . ?
C13 C12 N2 Cd1 -176.4(3) . . . . ?
C11 C12 N2 Cd1 4.9(4) . . . . ?
O3 Cd1 N2 C16 176.8(4) . . . . ?
O3 Cd1 N2 C16 -3.2(4) 3_757 . . . ?
N2 Cd1 N2 C16 51(100) 3_757 . . . ?
N1 Cd1 N2 C16 -93.4(4) 2_646 . . . ?
N1 Cd1 N2 C16 86.6(4) 4_666 . . . ?
O3 Cd1 N2 C12 -5.1(3) . . . . ?
O3 Cd1 N2 C12 174.9(3) 3_757 . . . ?
N2 Cd1 N2 C12 -131(100) 3_757 . . . ?
N1 Cd1 N2 C12 84.8(3) 2_646 . . . ?
N1 Cd1 N2 C12 -95.2(3) 4_666 . . . ?
O1 C6 N3 N4 -0.1(7) . . . . ?
C4 C6 N3 N4 179.0(4) . . . . ?
C8 C7 N4 N3 179.2(4) . . . . ?
C6 N3 N4 C7 -175.6(4) . . . . ?
C10 C11 O3 Cd1 176.3(3) . . . . ?
C12 C11 O3 Cd1 -4.0(5) . . . . ?
O3 Cd1 O3 C11 88(100) 3_757 . . . ?
N2 Cd1 O3 C11 -175.2(3) 3_757 . . . ?
N2 Cd1 O3 C11 4.8(3) . . . . ?
N1 Cd1 O3 C11 -86.1(3) 2_646 . . . ?
N1 Cd1 O3 C11 93.9(3) 4_666 . . . ?
C20 C18 O4 C21 92(3) 3_656 . . 3_656 ?
C22 C18 O4 C21 -71(2) 3_656 . . 3_656 ?
C19 C18 O4 C21 -97(3) . . . 3_656 ?
C23 C18 O4 C21 127(3) . . . 3_656 ?
